data_1100896
loop_
_publ_author_name
'Hahn, F. Ekkehardt'
'Holtgrewe, Christian'
'Pape, Tania'
'Martin, Marta'
'Sola, Eduardo'
'Oro, Luis A.'

_publ_section_title
;
 Iridium Complexes with N-Allyl-Substituted Benzimidazol-2-ylidene
 Ligands and Their Application in Catalytic Transfer Hydrogenation
;
_journal_coden_ASTM ORGND7
_journal_issue 9
_journal_name_full Organometallics
_journal_page_first 2203
_journal_page_last 2209
_journal_paper_doi 10.1021/om0500873
_journal_volume 24
_journal_year 2005
_chemical_formula_moiety 'C21 H26 Br Ir N2'
_chemical_formula_sum 'C21 H26 Br Ir N2'
_chemical_formula_weight 578.55
_space_group_IT_number 2
_space_group_name_Hall '-P 1'
_space_group_name_H-M_alt 'P -1'
_symmetry_cell_setting triclinic
_symmetry_space_group_name_Hall '-P 1'
_symmetry_space_group_name_H-M 'P -1'
_atom_sites_solution_hydrogens geom
_atom_sites_solution_primary heavy
_atom_sites_solution_secondary difmap
_cell_angle_alpha 64.4420(10)
_cell_angle_beta 75.631(2)
_cell_angle_gamma 88.124(2)
_cell_formula_units_Z 2
_cell_length_a 8.6482(8)
_cell_length_b 10.7943(10)
_cell_length_c 11.8122(11)
_cell_measurement_reflns_used 6787
_cell_measurement_temperature 100(2)
_cell_measurement_theta_max 28.69
_cell_measurement_theta_min 2.44
_cell_volume 960.17(15)
_diffrn_ambient_temperature 100(2)
_diffrn_detector_area_resol_mean 8.26
_diffrn_measurement_device_type 'Bruker SMART APEX CCD system'
_diffrn_measurement_method '\w rotations with narrow frames'
_diffrn_radiation_monochromator graphite
_diffrn_radiation_source 'fine-focus sealed tube'
_diffrn_radiation_type MoK\a
_diffrn_radiation_wavelength 0.71073
_diffrn_reflns_av_R_equivalents 0.0231
_diffrn_reflns_av_sigmaI/netI 0.0392
_diffrn_reflns_limit_h_max 11
_diffrn_reflns_limit_h_min -11
_diffrn_reflns_limit_k_max 14
_diffrn_reflns_limit_k_min -14
_diffrn_reflns_limit_l_max 15
_diffrn_reflns_limit_l_min -15
_diffrn_reflns_number 12008
_diffrn_reflns_theta_max 28.75
_diffrn_reflns_theta_min 1.98
_diffrn_standards_decay_% 'no decay'
_exptl_absorpt_coefficient_mu 9.039
_exptl_absorpt_correction_T_max 0.369
_exptl_absorpt_correction_T_min 0.271
_exptl_absorpt_correction_type multi-scan
_exptl_absorpt_process_details
;
  SADABS: Area-Detector Absorption Correction. (1996)  Bruker-AXS
  within SAINT+ package, v. 6.01.
;
_exptl_crystal_colour colorless
_exptl_crystal_density_diffrn 2.001
_exptl_crystal_density_method 'not measured'
_exptl_crystal_description 'irregular block'
_exptl_crystal_F_000 556
_exptl_crystal_size_max 0.20
_exptl_crystal_size_mid 0.18
_exptl_crystal_size_min 0.10
_refine_ls_extinction_method none
_refine_ls_goodness_of_fit_ref 0.942
_refine_ls_hydrogen_treatment mixed
_refine_ls_matrix_type full
_refine_ls_number_parameters 275
_refine_ls_number_reflns 4562
_refine_ls_number_restraints 0
_refine_ls_restrained_S_all 0.942
_refine_ls_R_factor_all 0.0227
_refine_ls_R_factor_gt 0.0198
_refine_ls_shift/su_max 0.016
_refine_ls_shift/su_mean 0.001
_refine_ls_structure_factor_coef Fsqd
_refine_ls_weighting_details 'calc w=1/[\s^2^(Fo^2^)+(0.0131P)^2^+0.0000P] where P=(Fo^2^+2Fc^2^)/3'
_refine_ls_weighting_scheme calc
_refine_ls_wR_factor_gt 0.0375
_refine_ls_wR_factor_ref 0.0380
_reflns_number_gt 4148
_reflns_number_total 4562
_reflns_threshold_expression >2sigma(I)
_cod_duplicate_entry 4060534
_cod_original_sg_symbol_H-M P-1
_cod_database_code 1100896

loop_
_symmetry_equiv_pos_as_xyz
'x, y, z'
'-x, -y, -z'

loop_
_atom_site_label
_atom_site_type_symbol
_atom_site_fract_x
_atom_site_fract_y
_atom_site_fract_z
_atom_site_U_iso_or_equiv
_atom_site_adp_type
_atom_site_occupancy
_atom_site_symmetry_multiplicity
_atom_site_calc_flag
_atom_site_refinement_flags
_atom_site_disorder_assembly
_atom_site_disorder_group
Ir1 Ir 0.778325(14) 0.747120(12) 0.706524(12) 0.01255(4) Uani 1 1 d . . .
Br1 Br 1.04840(3) 0.74599(3) 0.54361(3) 0.01678(7) Uani 1 1 d . . .
N1 N 0.5336(3) 0.6041(3) 0.6668(2) 0.0151(6) Uani 1 1 d . . .
N2 N 0.7248(3) 0.4685(2) 0.6904(2) 0.0128(5) Uani 1 1 d . . .
C1 C 0.6832(3) 0.5930(3) 0.6853(3) 0.0145(6) Uani 1 1 d . . .
C2 C 0.5993(3) 0.3998(3) 0.6790(3) 0.0137(6) Uani 1 1 d . . .
C3 C 0.4762(4) 0.4873(3) 0.6644(3) 0.0145(6) Uani 1 1 d . . .
C4 C 0.3317(4) 0.4504(3) 0.6512(3) 0.0195(7) Uani 1 1 d . . .
H4 H 0.2486 0.5108 0.6394 0.023 Uiso 1 1 calc R . .
C5 C 0.3156(4) 0.3212(3) 0.6562(3) 0.0207(7) Uani 1 1 d . . .
H5 H 0.2181 0.2915 0.6487 0.025 Uiso 1 1 calc R . .
C6 C 0.4387(4) 0.2329(3) 0.6722(3) 0.0200(7) Uani 1 1 d . . .
H6 H 0.4226 0.1446 0.6754 0.024 Uiso 1 1 calc R . .
C7 C 0.5828(4) 0.2711(3) 0.6832(3) 0.0169(7) Uani 1 1 d . . .
H7 H 0.6668 0.2115 0.6933 0.020 Uiso 1 1 calc R . .
C8 C 0.4441(4) 0.7190(3) 0.6722(4) 0.0210(7) Uani 1 1 d . . .
H8A H 0.387(4) 0.752(3) 0.603(3) 0.025 Uiso 1 1 d . . .
H8B H 0.371(4) 0.686(3) 0.750(3) 0.025 Uiso 1 1 d . . .
C9 C 0.5613(4) 0.8292(3) 0.6577(3) 0.0192(7) Uani 1 1 d . . .
H9 H 0.519(4) 0.882(3) 0.691(3) 0.021(9) Uiso 1 1 d . . .
C10 C 0.6923(4) 0.8907(4) 0.5481(4) 0.0198(7) Uani 1 1 d . . .
H10A H 0.730(4) 0.977(3) 0.521(3) 0.024(10) Uiso 1 1 d . . .
H10B H 0.703(4) 0.867(3) 0.490(3) 0.015(9) Uiso 1 1 d . . .
C11 C 0.8750(4) 0.4051(3) 0.7111(3) 0.0160(7) Uani 1 1 d . . .
H11A H 0.948(4) 0.478(3) 0.695(3) 0.019 Uiso 1 1 d . . .
H11B H 0.913(4) 0.377(3) 0.646(3) 0.019 Uiso 1 1 d . . .
C12 C 0.8496(4) 0.2872(3) 0.8435(3) 0.0194(7) Uani 1 1 d . . .
H12 H 0.807(4) 0.306(3) 0.911(3) 0.023 Uiso 1 1 d . . .
C13 C 0.8942(5) 0.1635(4) 0.8649(4) 0.0282(9) Uani 1 1 d . . .
H13A H 0.875(4) 0.093(3) 0.956(3) 0.021(9) Uiso 1 1 d . . .
H13B H 0.943(4) 0.141(3) 0.801(3) 0.023(10) Uiso 1 1 d . . .
C14 C 0.6938(4) 0.6255(3) 0.9107(3) 0.0221(8) Uani 1 1 d . . .
H14 H 0.632(4) 0.550(3) 0.928(3) 0.026 Uiso 1 1 d . . .
C15 C 0.8602(4) 0.6166(3) 0.8732(3) 0.0196(7) Uani 1 1 d . . .
H15 H 0.890(3) 0.534(3) 0.874(3) 0.015(8) Uiso 1 1 d . . .
C16 C 0.9846(4) 0.6870(3) 0.9034(3) 0.0234(8) Uani 1 1 d . . .
H16A H 1.0762 0.6295 0.9158 0.028 Uiso 1 1 calc R . .
H16B H 0.9362 0.6930 0.9859 0.028 Uiso 1 1 calc R . .
C17 C 1.0466(4) 0.8321(3) 0.7960(3) 0.0199(7) Uani 1 1 d . . .
H17A H 1.0770 0.8888 0.8356 0.024 Uiso 1 1 calc R . .
H17B H 1.1443 0.8256 0.7347 0.024 Uiso 1 1 calc R . .
C18 C 0.9267(4) 0.9036(3) 0.7215(3) 0.0168(7) Uani 1 1 d . . .
H18 H 0.959(3) 0.966(3) 0.638(3) 0.014(9) Uiso 1 1 d . . .
C19 C 0.7692(4) 0.9099(3) 0.7769(3) 0.0183(7) Uani 1 1 d . . .
H19 H 0.716(4) 0.978(3) 0.726(3) 0.022 Uiso 1 1 d . . .
C20 C 0.6966(4) 0.8533(3) 0.9227(3) 0.0260(8) Uani 1 1 d . . .
H20A H 0.6178 0.9157 0.9400 0.031 Uiso 1 1 calc R . .
H20B H 0.7822 0.8515 0.9654 0.031 Uiso 1 1 calc R . .
C21 C 0.6141(4) 0.7089(4) 0.9816(3) 0.0320(9) Uani 1 1 d . . .
H21A H 0.6160 0.6603 1.0739 0.038 Uiso 1 1 calc R . .
H21B H 0.5007 0.7155 0.9785 0.038 Uiso 1 1 calc R . .

loop_
_atom_site_aniso_label
_atom_site_aniso_U_11
_atom_site_aniso_U_22
_atom_site_aniso_U_33
_atom_site_aniso_U_23
_atom_site_aniso_U_13
_atom_site_aniso_U_12
Ir1 0.01262(6) 0.01184(6) 0.01346(6) -0.00602(5) -0.00299(5) 0.00158(4)
Br1 0.01614(16) 0.01536(16) 0.01666(17) -0.00694(13) -0.00067(13) 0.00110(12)
N1 0.0132(13) 0.0137(13) 0.0197(15) -0.0080(12) -0.0057(11) 0.0033(10)
N2 0.0127(13) 0.0112(13) 0.0154(14) -0.0067(11) -0.0036(11) 0.0024(10)
C1 0.0163(16) 0.0146(16) 0.0114(16) -0.0045(13) -0.0040(13) 0.0025(12)
C2 0.0134(15) 0.0161(16) 0.0099(15) -0.0044(13) -0.0023(12) -0.0010(12)
C3 0.0161(16) 0.0131(16) 0.0132(16) -0.0055(13) -0.0025(13) 0.0007(12)
C4 0.0152(16) 0.0215(18) 0.0216(18) -0.0090(15) -0.0050(14) 0.0015(13)
C5 0.0162(17) 0.0242(18) 0.0219(18) -0.0096(15) -0.0056(14) -0.0022(14)
C6 0.0246(18) 0.0162(17) 0.0225(18) -0.0105(15) -0.0075(15) -0.0009(14)
C7 0.0190(17) 0.0155(16) 0.0170(17) -0.0077(14) -0.0050(14) 0.0024(13)
C8 0.0150(17) 0.0175(18) 0.032(2) -0.0121(16) -0.0061(15) 0.0048(13)
C9 0.0171(17) 0.0147(17) 0.030(2) -0.0126(16) -0.0088(15) 0.0079(13)
C10 0.0232(19) 0.0128(18) 0.027(2) -0.0092(16) -0.0121(16) 0.0048(14)
C11 0.0124(16) 0.0157(17) 0.0223(18) -0.0106(15) -0.0044(14) 0.0040(13)
C12 0.0193(17) 0.0213(18) 0.0203(18) -0.0093(15) -0.0090(14) 0.0008(14)
C13 0.035(2) 0.020(2) 0.032(2) -0.0104(18) -0.0152(19) 0.0028(16)
C14 0.030(2) 0.0195(18) 0.0144(17) -0.0078(15) 0.0002(15) -0.0065(15)
C15 0.030(2) 0.0113(16) 0.0184(18) -0.0065(14) -0.0084(15) 0.0019(14)
C16 0.034(2) 0.0180(18) 0.0219(19) -0.0087(15) -0.0144(16) 0.0033(15)
C17 0.0240(18) 0.0165(17) 0.0219(18) -0.0096(15) -0.0081(15) 0.0006(14)
C18 0.0227(18) 0.0125(16) 0.0175(18) -0.0085(15) -0.0051(14) 0.0008(13)
C19 0.0205(18) 0.0154(17) 0.0239(19) -0.0139(15) -0.0046(14) 0.0020(13)
C20 0.0273(19) 0.029(2) 0.026(2) -0.0196(17) 0.0017(16) -0.0006(15)
C21 0.035(2) 0.033(2) 0.026(2) -0.0177(18) 0.0061(17) -0.0097(17)

loop_
_atom_type_symbol
_atom_type_description
_atom_type_scat_dispersion_real
_atom_type_scat_dispersion_imag
_atom_type_scat_source
C C 0.0033 0.0016 'International Tables Vol C Tables 4.2.6.8 and 6.1.1.4'
H H 0.0000 0.0000 'International Tables Vol C Tables 4.2.6.8 and 6.1.1.4'
N N 0.0061 0.0033 'International Tables Vol C Tables 4.2.6.8 and 6.1.1.4'
Br Br -0.2901 2.4595 'International Tables Vol C Tables 4.2.6.8 and 6.1.1.4'
Ir Ir -1.4442 7.9887 'International Tables Vol C Tables 4.2.6.8 and 6.1.1.4'
